data_7012698
loop_
_publ_author_name
'Yolanda Rodr\'iguez-Mart\'in'
'Mar\'ia Hern\'andez-Molina'
'Joaqu\'in Sanchiz'
'Catalina Ruiz-P\'erez'
'Francesc Lloret'
'Miguel Julve'

_publ_section_title
;
 Crystal structures and magnetic properties of two- and
 three-dimensional malonato-bridged manganese(II) complexes
;
_journal_issue 11
_journal_name_full 'Dalton Trans.'
_journal_page_first 2359
_journal_page_last 2365
_journal_paper_doi 10.1039/b300291h
_journal_year 2003
_chemical_formula_sum 'C13 H12 Mn N2 O5'
_chemical_formula_weight 331.19
_space_group_IT_number 33
_symmetry_cell_setting orthorhombic
_symmetry_space_group_name_Hall 'P -2n 2a'
_symmetry_space_group_name_H-M 'P 21 c n'
_atom_sites_solution_hydrogens geom
_atom_sites_solution_primary direct
_atom_sites_solution_secondary difmap
_audit_creation_method SHELXL-97
_cell_angle_alpha 90.00
_cell_angle_beta 90.00
_cell_angle_gamma 90.00
_cell_formula_units_Z 4
_cell_length_a 7.2540(10)
_cell_length_b 7.7270(10)
_cell_length_c 24.4130(10)
_cell_measurement_reflns_used 25
_cell_measurement_temperature 293(2)
_cell_measurement_theta_max 18
_cell_measurement_theta_min 6
_cell_volume 1368.4(3)
_computing_cell_refinement 'Enraf-Nonius CAD-4 Express'
_computing_data_collection 'Enraf-Nonius CAD-4 Express'
_computing_data_reduction 'HELENA (Spek, 1997)'
_computing_molecular_graphics CrystalMaker
_computing_publication_material 'PARST95 (Nardelli, 1995)'
_computing_structure_refinement 'SHELXL-97 (Sheldrick, 1997)'
_computing_structure_solution 'SHELXS-97 (Sheldrick, 1997)'
_diffrn_ambient_temperature 293(2)
_diffrn_measured_fraction_theta_full 0.999
_diffrn_measured_fraction_theta_max 0.999
_diffrn_measurement_device_type 'MACH-3 four-circle diffractometer'
_diffrn_measurement_method w-scan
_diffrn_radiation_monochromator graphite
_diffrn_radiation_source 'fine-focus sealed tube'
_diffrn_radiation_type MoK\a
_diffrn_radiation_wavelength 0.71073
_diffrn_reflns_av_R_equivalents 0.0049
_diffrn_reflns_av_sigmaI/netI 0.0378
_diffrn_reflns_limit_h_max 2
_diffrn_reflns_limit_h_min -10
_diffrn_reflns_limit_k_max 4
_diffrn_reflns_limit_k_min -10
_diffrn_reflns_limit_l_max 7
_diffrn_reflns_limit_l_min -34
_diffrn_reflns_number 2177
_diffrn_reflns_theta_full 29.96
_diffrn_reflns_theta_max 29.96
_diffrn_reflns_theta_min 2.76
_diffrn_standards_decay_% <10%
_exptl_absorpt_coefficient_mu 0.988
_exptl_absorpt_correction_type none
_exptl_crystal_colour 'light yellow'
_exptl_crystal_density_diffrn 1.608
_exptl_crystal_density_method 'not measured'
_exptl_crystal_description prism
_exptl_crystal_F_000 676
_exptl_crystal_size_max 0.26
_exptl_crystal_size_mid 0.26
_exptl_crystal_size_min 0.21
_refine_diff_density_max 2.186
_refine_diff_density_min -1.163
_refine_diff_density_rms 0.203
_refine_ls_abs_structure_details 'Flack H D (1983), Acta Cryst. A39, 876-881'
_refine_ls_abs_structure_Flack -0.13(11)
_refine_ls_extinction_method none
_refine_ls_goodness_of_fit_ref 1.450
_refine_ls_hydrogen_treatment mixed
_refine_ls_matrix_type full
_refine_ls_number_parameters 121
_refine_ls_number_reflns 2133
_refine_ls_number_restraints 1
_refine_ls_restrained_S_all 1.450
_refine_ls_R_factor_all 0.1630
_refine_ls_R_factor_gt 0.0956
_refine_ls_shift/su_max 1.996
_refine_ls_shift/su_mean 0.153
_refine_ls_structure_factor_coef Fsqd
_refine_ls_weighting_details 'calc w=1/[\s^2^(Fo^2^)+(0.2000P)^2^+0.0000P] where P=(Fo^2^+2Fc^2^)/3'
_refine_ls_weighting_scheme calc
_refine_ls_wR_factor_gt 0.2844
_refine_ls_wR_factor_ref 0.3615
_reflns_number_gt 1414
_reflns_number_total 2133
_reflns_threshold_expression >2sigma(I)
_cod_data_source_file b300291h.txt
_cod_data_source_block COMPOUND_1
_cod_original_sg_symbol_H-M P21cn
_cod_database_code 7012698

loop_
_symmetry_equiv_pos_as_xyz
'x, y, z'
'x+1/2, -y, -z'
'x, -y+1/2, z+1/2'
'x+1/2, y+1/2, -z+1/2'

loop_
_atom_site_label
_atom_site_type_symbol
_atom_site_fract_x
_atom_site_fract_y
_atom_site_fract_z
_atom_site_U_iso_or_equiv
_atom_site_adp_type
_atom_site_occupancy
_atom_site_symmetry_multiplicity
_atom_site_calc_flag
_atom_site_refinement_flags
_atom_site_disorder_assembly
_atom_site_disorder_group
Mn1 Mn 0.7960(5) 0.05592(14) 0.71876(4) 0.0346(5) Uani 1 1 d . . .
O1 O 0.9856(16) 0.2190(15) 0.7625(5) 0.043(3) Uani 1 1 d . . .
O2 O 1.0718(15) 0.4197(15) 0.8218(5) 0.043(3) Uani 1 1 d . . .
O3 O 0.5848(16) 0.2108(14) 0.7624(5) 0.040(3) Uani 1 1 d . . .
O4 O 0.5145(17) 0.4181(13) 0.8223(5) 0.046(3) Uani 1 1 d . . .
O1W O 0.803(3) -0.1447(9) 0.7853(2) 0.044(2) Uani 1 1 d . . .
N1 N 0.789(5) 0.2540(13) 0.6509(4) 0.094(2) Uani 1 1 d . . .
N2 N 0.730(4) 0.5511(13) 0.4676(4) 0.094(2) Uani 1 1 d . . .
C1 C 0.972(2) 0.2980(15) 0.8059(6) 0.037(4) Uani 1 1 d . . .
C2 C 0.789(3) 0.2643(11) 0.8385(3) 0.041(3) Uani 1 1 d . . .
H1 H 0.7827 0.1435 0.8491 0.050 Uiso 1 1 calc R . .
H2 H 0.7883 0.3338 0.8716 0.050 Uiso 1 1 calc R . .
C3 C 0.627(2) 0.3075(17) 0.8055(6) 0.035(3) Uani 1 1 d . . .
C11 C 0.797(7) 0.4213(15) 0.6580(5) 0.094(2) Uani 1 1 d . . .
H11 H 0.8116 0.4608 0.6937 0.113 Uiso 1 1 calc R . .
C12 C 0.785(7) 0.5438(15) 0.6176(4) 0.094(2) Uani 1 1 d . . .
H12 H 0.7600 0.6590 0.6258 0.113 Uiso 1 1 calc R . .
C13 C 0.811(5) 0.4901(16) 0.5643(4) 0.094(2) Uani 1 1 d . . .
C14 C 0.708(4) 0.3178(17) 0.5577(5) 0.094(2) Uani 1 1 d . . .
H14 H 0.6414 0.2926 0.5261 0.113 Uiso 1 1 calc R . .
C15 C 0.718(4) 0.2043(17) 0.5996(5) 0.094(2) Uani 1 1 d . . .
H15 H 0.6785 0.0911 0.5944 0.113 Uiso 1 1 calc R . .
C16 C 0.725(4) 0.6145(16) 0.5181(5) 0.094(2) Uani 1 1 d . . .
C17 C 0.666(5) 0.7852(18) 0.5272(5) 0.094(2) Uani 1 1 d . . .
H17 H 0.6429 0.8258 0.5624 0.113 Uiso 1 1 calc R . .
C18 C 0.643(3) 0.8888(12) 0.4830(4) 0.094(2) Uani 1 1 d . . .
H18 H 0.5862 0.9961 0.4864 0.113 Uiso 1 1 calc R . .
C19 C 0.707(3) 0.8314(12) 0.4320(4) 0.094(2) Uani 1 1 d R . .
H19 H 0.7417 0.9083 0.4046 0.113 Uiso 1 1 d R . .
C20 C 0.704(4) 0.6605(16) 0.4245(5) 0.094(2) Uani 1 1 d . . .
H20 H 0.6837 0.6157 0.3897 0.113 Uiso 1 1 calc R . .

loop_
_atom_site_aniso_label
_atom_site_aniso_U_11
_atom_site_aniso_U_22
_atom_site_aniso_U_33
_atom_site_aniso_U_23
_atom_site_aniso_U_13
_atom_site_aniso_U_12
Mn1 0.0552(9) 0.0181(6) 0.0306(6) -0.0004(4) 0.0024(13) -0.0025(14)
O1 0.054(7) 0.034(6) 0.042(6) -0.008(5) 0.012(5) 0.002(5)
O2 0.049(7) 0.044(6) 0.038(6) -0.007(5) 0.010(5) -0.004(5)
O3 0.053(7) 0.029(4) 0.037(5) -0.010(4) 0.000(5) 0.007(4)
O4 0.080(10) 0.023(4) 0.035(6) -0.001(4) 0.010(6) 0.015(5)
O1W 0.067(6) 0.031(3) 0.033(3) 0.003(2) 0.005(6) -0.020(6)
N1 0.205(7) 0.0359(17) 0.0410(16) 0.0034(14) -0.013(3) -0.006(3)
N2 0.205(7) 0.0359(17) 0.0410(16) 0.0034(14) -0.013(3) -0.006(3)
C1 0.064(10) 0.011(5) 0.035(7) 0.000(4) -0.007(7) 0.007(6)
C2 0.066(7) 0.030(4) 0.027(3) 0.006(3) 0.005(8) -0.025(8)
C3 0.049(9) 0.025(6) 0.030(7) 0.001(5) -0.003(6) 0.008(6)
C11 0.205(7) 0.0359(17) 0.0410(16) 0.0034(14) -0.013(3) -0.006(3)
C12 0.205(7) 0.0359(17) 0.0410(16) 0.0034(14) -0.013(3) -0.006(3)
C13 0.205(7) 0.0359(17) 0.0410(16) 0.0034(14) -0.013(3) -0.006(3)
C14 0.205(7) 0.0359(17) 0.0410(16) 0.0034(14) -0.013(3) -0.006(3)
C15 0.205(7) 0.0359(17) 0.0410(16) 0.0034(14) -0.013(3) -0.006(3)
C16 0.205(7) 0.0359(17) 0.0410(16) 0.0034(14) -0.013(3) -0.006(3)
C17 0.205(7) 0.0359(17) 0.0410(16) 0.0034(14) -0.013(3) -0.006(3)
C18 0.205(7) 0.0359(17) 0.0410(16) 0.0034(14) -0.013(3) -0.006(3)
C19 0.205(7) 0.0359(17) 0.0410(16) 0.0034(14) -0.013(3) -0.006(3)
C20 0.205(7) 0.0359(17) 0.0410(16) 0.0034(14) -0.013(3) -0.006(3)

loop_
_atom_type_symbol
_atom_type_description
_atom_type_scat_dispersion_real
_atom_type_scat_dispersion_imag
_atom_type_scat_source
C C 0.0033 0.0016 'International Tables Vol C Tables 4.2.6.8 and 6.1.1.4'
H H 0.0000 0.0000 'International Tables Vol C Tables 4.2.6.8 and 6.1.1.4'
N N 0.0061 0.0033 'International Tables Vol C Tables 4.2.6.8 and 6.1.1.4'
O O 0.0106 0.0060 'International Tables Vol C Tables 4.2.6.8 and 6.1.1.4'
Mn Mn 0.3368 0.7283 'International Tables Vol C Tables 4.2.6.8 and 6.1.1.4'

loop_
_geom_angle_atom_site_label_1
_geom_angle_atom_site_label_2
_geom_angle_atom_site_label_3
_geom_angle
_geom_angle_site_symmetry_1
_geom_angle_site_symmetry_3
_geom_angle_publ_flag
O1 Mn1 O4 92.9(4) . 4_546 ?
O1 Mn1 O2 171.1(4) . 4_446 ?
O4 Mn1 O2 95.7(3) 4_546 4_446 ?
O1 Mn1 O3 83.5(3) . . ?
O4 Mn1 O3 176.2(5) 4_546 . ?
O2 Mn1 O3 87.9(5) 4_446 . ?
O1 Mn1 O1W 91.7(5) . . ?
O4 Mn1 O1W 88.8(5) 4_546 . ?
O2 Mn1 O1W 90.7(5) 4_446 . ?
O3 Mn1 O1W 92.4(5) . . ?
O1 Mn1 N1 89.0(8) . . ?
O4 Mn1 N1 90.6(8) 4_546 . ?
O2 Mn1 N1 88.7(8) 4_446 . ?
O3 Mn1 N1 88.3(8) . . ?
O1W Mn1 N1 179.1(3) . . ?
C1 O1 Mn1 132.0(12) . . ?
C1 O2 Mn1 131.1(10) . 4_556 ?
C3 O3 Mn1 121.6(11) . . ?
C3 O4 Mn1 131.6(10) . 4_456 ?
C11 N1 C15 113.9(16) . . ?
C11 N1 Mn1 124.9(8) . . ?
C15 N1 Mn1 118.5(11) . . ?
C16 N2 C20 119.0(11) . . ?
O1 C1 O2 126.6(16) . . ?
O1 C1 C2 115.0(13) . . ?
O2 C1 C2 117.3(11) . . ?
C3 C2 C1 111.2(7) . . ?
C3 C2 H1 109.4 . . ?
C1 C2 H1 109.4 . . ?
C3 C2 H2 109.5 . . ?
C1 C2 H2 109.3 . . ?
H1 C2 H2 108.0 . . ?
O4 C3 O3 119.5(15) . . ?
O4 C3 C2 119.9(13) . . ?
O3 C3 C2 119.7(12) . . ?
N1 C11 C12 125.8(12) . . ?
N1 C11 H11 116.2 . . ?
C12 C11 H11 116.0 . . ?
C13 C12 C11 117.6(15) . . ?
C13 C12 H12 120.4 . . ?
C11 C12 H12 120.8 . . ?
C12 C13 C14 107(2) . . ?
C12 C13 C16 115(2) . . ?
C14 C13 C16 104.9(19) . . ?
C15 C14 C13 117.2(16) . . ?
C15 C14 H14 121.3 . . ?
C13 C14 H14 121.4 . . ?
C14 C15 N1 121.2(14) . . ?
C14 C15 H15 119.6 . . ?
N1 C15 H15 119.2 . . ?
N2 C16 C17 120.2(13) . . ?
N2 C16 C13 114.8(14) . . ?
C17 C16 C13 124.6(12) . . ?
C18 C17 C16 117.7(13) . . ?
C18 C17 H17 121.1 . . ?
C16 C17 H17 121.2 . . ?
C17 C18 C19 118.8(10) . . ?
C17 C18 H18 120.6 . . ?
C19 C18 H18 120.6 . . ?
C20 C19 C18 115.5(9) . . ?
C20 C19 H19 122.6 . . ?
C18 C19 H19 121.8 . . ?
C19 C20 N2 120.4(11) . . ?
C19 C20 H20 119.8 . . ?
N2 C20 H20 119.8 . . ?

loop_
_geom_bond_atom_site_label_1
_geom_bond_atom_site_label_2
_geom_bond_distance
_geom_bond_site_symmetry_2
_geom_bond_publ_flag
Mn1 O1 2.149(13) . ?
Mn1 O4 2.157(12) 4_546 ?
Mn1 O2 2.176(11) 4_446 ?
Mn1 O3 2.217(11) . ?
Mn1 O1W 2.247(6) . ?
Mn1 N1 2.257(9) . ?
O1 C1 1.227(19) . ?
O2 C1 1.248(19) . ?
O2 Mn1 2.176(11) 4_556 ?
O3 C3 1.326(18) . ?
O4 C3 1.254(17) . ?
O4 Mn1 2.157(12) 4_456 ?
N1 C11 1.305(15) . ?
N1 C15 1.41(2) . ?
N2 C16 1.327(15) . ?
N2 C20 1.363(15) . ?
C1 C2 1.57(2) . ?
C2 C3 1.46(2) . ?
C2 H1 0.9700 . ?
C2 H2 0.9700 . ?
C11 C12 1.369(15) . ?
C11 H11 0.9300 . ?
C12 C13 1.379(18) . ?
C12 H12 0.9300 . ?
C13 C14 1.53(3) . ?
C13 C16 1.61(2) . ?
C14 C15 1.349(16) . ?
C14 H14 0.9300 . ?
C15 H15 0.9300 . ?
C16 C17 1.40(2) . ?
C17 C18 1.354(16) . ?
C17 H17 0.9300 . ?
C18 C19 1.3996 . ?
C18 H18 0.9300 . ?
C19 C20 1.333(15) . ?
C19 H19 0.9300 . ?
C20 H20 0.9300 . ?
